data_9015742
loop_
_publ_author_name
'Toumi, M.'
'Chabchoub, S.'
'Smiri-Dogguy, L.'
'Laligant, Y.'

_publ_section_title
;
 Ab-initio powder structure determination of CaBa~2~(HPO~4~)~2~(H~2~PO~4~)~2~:
 a new phosphate with a M(T\F~4~)~4~ chain structure
;
_journal_coden_ASTM EJSCE5
_journal_name_full
;
 European Journal of Solid State and Inorganic Chemistry
;
_journal_page_first 1249
_journal_page_last 1257
_journal_volume 34
_journal_year 1997
_chemical_formula_structural 'Ca Ba2 (H P O4)2 (H2 P O4)2'
_chemical_formula_sum 'Ba2 Ca H6 O16 P4'
_chemical_name_systematic
;
Calcium dibarium bis(hydrogenphosphate(V)) bis(dihydrogenphosphate(V))
;
_space_group_crystal_system monoclinic
_space_group_IT_number 14
_space_group_name_Hall '-P 2yab'
_space_group_name_H-M_alt 'P 1 21/a 1'
_cell_angle_alpha 90
_cell_angle_beta 100.767(1)
_cell_angle_gamma 90
_cell_formula_units_Z 2
_cell_length_a 12.3872(2)
_cell_length_b 10.2046(1)
_cell_length_c 5.4946(1)
_cell_volume 682.3
_database_code_amcsd 0012618
_exptl_crystal_density_diffrn 3.381
_refine_ls_R_factor_all 0.04
_cod_duplicate_entry 1000440
_cod_original_formula_sum 'Ba2 Ca P4 O16'
_cod_database_code 9015742
_amcsd_formula_title CaBa2(HPO4)2(H2PO4)2

loop_
_space_group_symop_id
_space_group_symop_operation_xyz
1 x,y,z
2 1/2+x,1/2-y,z
3 1/2-x,1/2+y,-z
4 -x,-y,-z

loop_
_atom_site_label
_atom_site_fract_x
_atom_site_fract_y
_atom_site_fract_z
Ba1 0.32360 0.15590 0.14220
Ca1 0.50000 0.50000 0.00000
P1 0.05080 0.30630 0.75810
P2 0.20190 -0.00820 0.58320
O1 0.17530 0.31030 0.81560
O2 0.02430 0.26160 0.48220
O3 0.21800 0.83830 0.50660
O4 0.00610 0.46040 0.72890
O5 0.31400 0.06690 0.62330
O6 0.12390 0.05160 0.34520
O7 0.00340 0.23530 -0.04970
O8 0.15430 -0.00890 0.81780

loop_
_cod_related_entry_id
_cod_related_entry_database
_cod_related_entry_code
1 AMCSD 0012618
